data_2021382
loop_
_publ_author_name
'Wang, Bing'
'Fang, Qi'

_publ_section_title
;
 Structures and phase transition of three isomers of 1-phenylindolin-2-one
 derivatives: 6-chloro-1-phenylindolin-2-one,
 4-chloro-1-phenylindolin-2-one and 1-(3-chlorophenyl)indolin-2-one
;
_journal_coeditor_code YO3056
_journal_issue 12
_journal_name_full 'Acta Crystallographica Section C'
_journal_page_first
;
;
_journal_paper_doi 10.1107/S2053229618015796
_journal_volume 74
_journal_year 2018
_chemical_formula_iupac 'C14 H10 Cl1 N1 O1'
_chemical_formula_moiety 'C14 H10 Cl1 N1 O1'
_chemical_formula_sum 'C14 H10 Cl N O'
_chemical_formula_weight 243.68
_chemical_name_systematic
;
6-Chloro-1-phenylindolin-2-one
;
_space_group_crystal_system triclinic
_space_group_IT_number 2
_space_group_name_Hall '-P 1'
_space_group_name_H-M_alt 'P -1'
_symmetry_space_group_name_Hall '-P 1'
_symmetry_space_group_name_H-M 'P -1'
_atom_sites_solution_hydrogens difmap
_audit_creation_method SHELXL-2014/7
_cell_angle_alpha 72.6810(10)
_cell_angle_beta 89.9950(10)
_cell_angle_gamma 69.0510(10)
_cell_formula_units_Z 8
_cell_length_a 9.6212(5)
_cell_length_b 13.4483(7)
_cell_length_c 19.7967(10)
_cell_measurement_reflns_used 9973
_cell_measurement_temperature 90(2)
_cell_measurement_theta_max 30.21
_cell_measurement_theta_min 2.28
_cell_volume 2267.4(2)
_computing_cell_refinement
;
SAINT (Bruker, 2005)
;
_computing_data_collection
;
APEX2 (Bruker, 2005)
;
_computing_data_reduction
;
SAINT (Bruker, 2005)
;
_computing_molecular_graphics
;
SHELXTL (Sheldrick 2008) and Mercury (Macrae <i>et al.</i>,2008)
;
_computing_publication_material
;
SHELXTL (Sheldrick 2008) and publCIF (Westrip, 2010)
;
_computing_structure_refinement
;
SHELXL2014 (Sheldrick, 2015)
;
_computing_structure_solution
;
SHELXS97 (Sheldrick 2008)
;
_diffrn_ambient_temperature 90(2)
_diffrn_detector_area_resol_mean 8.3
_diffrn_measured_fraction_theta_full 1.000
_diffrn_measured_fraction_theta_max 0.982
_diffrn_measurement_device_type 'Bruker APEXII CCD'
_diffrn_measurement_method '\w scans'
_diffrn_radiation_type MoK\a
_diffrn_radiation_wavelength 0.71073
_diffrn_reflns_av_R_equivalents 0.0281
_diffrn_reflns_av_unetI/netI 0.0293
_diffrn_reflns_limit_h_max 13
_diffrn_reflns_limit_h_min -13
_diffrn_reflns_limit_k_max 18
_diffrn_reflns_limit_k_min -19
_diffrn_reflns_limit_l_max 28
_diffrn_reflns_limit_l_min -27
_diffrn_reflns_number 45213
_diffrn_reflns_theta_full 25.242
_diffrn_reflns_theta_max 30.223
_diffrn_reflns_theta_min 1.085
_exptl_absorpt_coefficient_mu 0.317
_exptl_absorpt_correction_T_max 0.951
_exptl_absorpt_correction_T_min 0.889
_exptl_absorpt_correction_type multi-scan
_exptl_absorpt_process_details
;
(APEX2; Bruker, 2005)
;
_exptl_crystal_colour colorless
_exptl_crystal_density_diffrn 1.428
_exptl_crystal_description block
_exptl_crystal_F_000 1008
_exptl_crystal_size_max 0.380
_exptl_crystal_size_mid 0.320
_exptl_crystal_size_min 0.160
_refine_diff_density_max 0.467
_refine_diff_density_min -0.314
_refine_ls_extinction_method none
_refine_ls_goodness_of_fit_ref 1.086
_refine_ls_hydrogen_treatment refall
_refine_ls_matrix_type full
_refine_ls_number_parameters 770
_refine_ls_number_reflns 12930
_refine_ls_number_restraints 0
_refine_ls_restrained_S_all 1.086
_refine_ls_R_factor_all 0.0425
_refine_ls_R_factor_gt 0.0347
_refine_ls_shift/su_max 0.001
_refine_ls_shift/su_mean 0.000
_refine_ls_structure_factor_coef Fsqd
_refine_ls_weighting_details 'w=1/[\s^2^(Fo^2^)+(0.0520P)^2^+0.2422P] where P=(Fo^2^+2Fc^2^)/3'
_refine_ls_weighting_scheme calc
_refine_ls_wR_factor_gt 0.0931
_refine_ls_wR_factor_ref 0.0975
_reflns_number_gt 11212
_reflns_number_total 12930
_reflns_threshold_expression 'I > 2\s(I)'
_cod_data_source_file yo3056sup1.cif
_cod_data_source_block A_LT
_cod_original_formula_sum 'C14 H10 Cl1 N1 O1'
_cod_database_code 2021382
_shelx_space_group_comment
;
The symmetry employed for this shelxl refinement is uniquely defined
by the following loop, which should always be used as a source of
symmetry information in preference to the above space-group names.
They are only intended as comments.
;
_shelx_estimated_absorpt_t_min 0.889
_shelx_estimated_absorpt_t_max 0.951

loop_
_space_group_symop_operation_xyz
'x, y, z'
'-x, -y, -z'

loop_
_atom_site_type_symbol
_atom_site_label
_atom_site_fract_x
_atom_site_fract_y
_atom_site_fract_z
_atom_site_U_iso_or_equiv
_atom_site_adp_type
_atom_site_calc_flag
_atom_site_occupancy
C C1 0.2867(3) 0.21744(17) 0.16306(10) 0.0158(5) Uani d 1
C C2 0.3409(3) 0.11604(18) 0.22960(10) 0.0147(5) Uani d 1
C C3 0.4820(3) 0.03907(17) 0.21151(9) 0.0149(4) Uani d 1
C C4 0.5834(3) -0.06659(17) 0.24935(10) 0.0148(4) Uani d 1
C C5 0.7079(3) -0.11853(17) 0.21809(10) 0.0161(5) Uani d 1
C C6 0.7249(3) -0.06289(16) 0.14888(10) 0.0152(4) Uani d 1
C C7 0.6254(3) 0.04321(17) 0.10909(9) 0.0150(5) Uani d 1
C C8 0.5036(3) 0.09215(16) 0.14199(9) 0.0121(4) Uani d 1
C C9 0.3755(3) 0.27299(16) 0.04356(9) 0.0137(4) Uani d 1
C C10 0.2666(2) 0.28606(16) -0.00838(9) 0.0203(4) Uani d 1
C C11 0.2507(2) 0.36267(18) -0.07553(10) 0.0248(5) Uani d 1
C C12 0.3409(3) 0.42542(19) -0.09043(11) 0.0230(5) Uani d 1
C C13 0.4493(2) 0.40975(15) -0.03871(9) 0.0200(4) Uani d 1
C C14 0.4659(2) 0.33411(15) 0.02875(9) 0.0171(4) Uani d 1
Cl Cl1 0.87866(8) -0.12995(4) 0.10994(2) 0.01864(12) Uani d 1
N N1 0.3867(3) 0.19695(13) 0.11401(8) 0.0146(4) Uani d 1
O O1 0.1770(2) 0.30357(12) 0.15250(7) 0.0222(3) Uani d 1
H H4 0.574(3) -0.1028(17) 0.2970(10) 0.024(6) Uiso d 1
H H5 0.774(3) -0.1910(18) 0.2449(10) 0.022(6) Uiso d 1
H H7 0.645(3) 0.0817(17) 0.0609(10) 0.024(5) Uiso d 1
H H10 0.203(3) 0.2456(18) 0.0018(11) 0.033(6) Uiso d 1
H H11 0.171(3) 0.3747(18) -0.1104(11) 0.036(6) Uiso d 1
H H12 0.317(3) 0.4835(18) -0.1359(11) 0.028(6) Uiso d 1
H H13 0.515(2) 0.4500(17) -0.0481(10) 0.026(5) Uiso d 1
H H14 0.535(3) 0.3253(18) 0.0645(10) 0.031(6) Uiso d 1
H H2B 0.364(3) 0.1394(16) 0.2669(10) 0.017(5) Uiso d 1
H H2A 0.273(3) 0.0796(18) 0.2436(10) 0.020 Uiso d 1
C C21 0.8146(3) 0.20245(17) 0.16916(10) 0.0149(4) Uani d 1
C C22 0.8716(3) 0.09776(17) 0.23351(10) 0.0145(4) Uani d 1
C C23 1.0080(3) 0.02145(17) 0.21084(10) 0.0138(4) Uani d 1
C C24 1.1117(3) -0.08342(16) 0.24614(9) 0.0147(4) Uani d 1
C C25 1.2331(3) -0.13302(17) 0.21223(10) 0.0150(4) Uani d 1
C C26 1.2444(3) -0.07476(16) 0.14246(9) 0.0140(4) Uani d 1
C C27 1.1400(3) 0.03106(16) 0.10449(9) 0.0137(4) Uani d 1
C C28 1.0207(3) 0.07716(16) 0.14048(9) 0.0125(4) Uani d 1
C C29 0.8828(3) 0.26161(16) 0.04554(9) 0.0132(4) Uani d 1
C C30 0.8476(2) 0.23351(15) -0.01278(9) 0.0164(4) Uani d 1
C C31 0.8214(2) 0.31207(16) -0.08046(9) 0.0193(4) Uani d 1
C C32 0.8290(3) 0.41622(19) -0.08909(11) 0.0209(5) Uani d 1
C C33 0.8643(2) 0.44282(15) -0.03061(9) 0.0190(4) Uani d 1
C C34 0.8918(2) 0.36461(15) 0.03751(9) 0.0161(4) Uani d 1
Cl Cl2 1.39793(7) -0.13603(4) 0.10140(2) 0.01704(11) Uani d 1
N N2 0.9049(3) 0.18261(13) 0.11587(8) 0.0132(4) Uani d 1
O O2 0.7097(2) 0.28920(12) 0.16316(7) 0.0201(4) Uani d 1
H H24 1.112(2) -0.1228(15) 0.2941(9) 0.014(5) Uiso d 1
H H25 1.298(3) -0.207(2) 0.2356(11) 0.029(6) Uiso d 1
H H27 1.152(4) 0.0735(18) 0.0542(11) 0.035 Uiso d 1
H H30 0.843(2) 0.1602(16) -0.0062(9) 0.017(5) Uiso d 1
H H31 0.800(2) 0.2896(15) -0.1184(9) 0.015(5) Uiso d 1
H H32 0.804(3) 0.4743(16) -0.1362(10) 0.018(6) Uiso d 1
H H33 0.867(2) 0.5123(16) -0.0342(9) 0.022(5) Uiso d 1
H H34 0.914(2) 0.3808(15) 0.0766(9) 0.013(5) Uiso d 1
H H22A 0.800(3) 0.0641(16) 0.2465(10) 0.016 Uiso d 1
H H22B 0.900(2) 0.1158(14) 0.2719(9) 0.009(5) Uiso d 1
C C41 0.5162(3) 0.29434(17) 0.33062(9) 0.0148(4) Uani d 1
C C42 0.4681(3) 0.39964(18) 0.26548(10) 0.0146(4) Uani d 1
C C43 0.5276(3) 0.47495(16) 0.28759(9) 0.0121(4) Uani d 1
C C44 0.5278(3) 0.58049(17) 0.25115(9) 0.0161(4) Uani d 1
C C45 0.5986(3) 0.62997(18) 0.28463(10) 0.0165(4) Uani d 1
C C46 0.6675(3) 0.57407(16) 0.35372(9) 0.0133(4) Uani d 1
C C47 0.6679(3) 0.46825(16) 0.39238(10) 0.0132(4) Uani d 1
C C48 0.5989(3) 0.42123(16) 0.35759(9) 0.0126(4) Uani d 1
C C49 0.6411(3) 0.23703(16) 0.45317(9) 0.0132(4) Uani d 1
C C50 0.5795(2) 0.26423(15) 0.51157(9) 0.0162(4) Uani d 1
C C51 0.6324(2) 0.18647(17) 0.57956(9) 0.0192(4) Uani d 1
C C52 0.7445(3) 0.08334(18) 0.58807(10) 0.0182(5) Uani d 1
C C53 0.8074(2) 0.05670(15) 0.52943(9) 0.0195(4) Uani d 1
C C54 0.7571(2) 0.13392(15) 0.46154(9) 0.0166(4) Uani d 1
Cl Cl3 0.75702(8) 0.63669(4) 0.39429(3) 0.01786(12) Uani d 1
N N3 0.5868(3) 0.31493(14) 0.38306(8) 0.0133(4) Uani d 1
O O3 0.4955(2) 0.20782(12) 0.33728(7) 0.0210(4) Uani d 1
H H44 0.470(3) 0.6225(16) 0.2014(10) 0.020(6) Uiso d 1
H H45 0.610(3) 0.7006(19) 0.2555(10) 0.026(6) Uiso d 1
H H47 0.707(3) 0.4348(18) 0.4391(11) 0.031 Uiso d 1
H H50 0.500(2) 0.3326(16) 0.5045(9) 0.019(5) Uiso d 1
H H51 0.582(2) 0.2051(16) 0.6178(10) 0.021(5) Uiso d 1
H H52 0.801(3) 0.0223(18) 0.6355(11) 0.029(6) Uiso d 1
H H53 0.882(2) -0.0156(15) 0.5352(9) 0.015(5) Uiso d 1
H H54 0.796(2) 0.1186(15) 0.4214(9) 0.013(4) Uiso d 1
H H42B 0.496(3) 0.3845(18) 0.2199(11) 0.031(6) Uiso d 1
H H42A 0.356(3) 0.4227(19) 0.2617(11) 0.029(6) Uiso d 1
C C61 0.0068(3) 0.28499(17) 0.33803(9) 0.0160(5) Uani d 1
C C62 -0.0403(3) 0.38884(18) 0.27152(10) 0.0158(5) Uani d 1
C C63 0.0237(3) 0.46422(16) 0.29103(9) 0.0121(4) Uani d 1
C C64 0.0211(3) 0.57014(17) 0.25488(9) 0.0161(4) Uani d 1
C C65 0.0933(3) 0.62025(17) 0.28724(10) 0.0152(4) Uani d 1
C C66 0.1666(3) 0.56337(16) 0.35529(9) 0.0141(4) Uani d 1
C C67 0.1703(3) 0.45679(17) 0.39420(10) 0.0135(4) Uani d 1
C C68 0.0994(3) 0.40989(16) 0.36034(9) 0.0134(4) Uani d 1
C C69 0.1443(3) 0.22764(16) 0.45795(9) 0.0143(4) Uani d 1
C C70 0.0513(2) 0.21653(16) 0.50978(9) 0.0212(4) Uani d 1
C C71 0.1098(2) 0.13908(18) 0.57723(9) 0.0256(5) Uani d 1
C C72 0.2610(3) 0.07568(18) 0.59221(10) 0.0202(5) Uani d 1
C C73 0.3565(2) 0.08915(16) 0.54019(10) 0.0209(4) Uani d 1
C C74 0.2990(2) 0.16497(16) 0.47246(9) 0.0186(4) Uani d 1
Cl Cl4 0.25518(8) 0.62717(4) 0.39532(3) 0.01752(11) Uani d 1
N N4 0.0858(3) 0.30472(14) 0.38786(8) 0.0144(4) Uani d 1
O O4 -0.0187(2) 0.19957(12) 0.34720(7) 0.0225(3) Uani d 1
H H64 -0.042(3) 0.6116(16) 0.2045(10) 0.022(6) Uiso d 1
H H65 0.103(3) 0.694(2) 0.2585(11) 0.038(7) Uiso d 1
H H67 0.211(3) 0.4221(16) 0.4393(10) 0.016(5) Uiso d 1
H H70 -0.051(3) 0.2640(19) 0.4983(12) 0.044(7) Uiso d 1
H H71 0.048(2) 0.1317(17) 0.6134(10) 0.027(5) Uiso d 1
H H73 0.465(2) 0.0441(17) 0.5500(10) 0.028(6) Uiso d 1
H H74 0.367(2) 0.1757(16) 0.4354(10) 0.024(5) Uiso d 1
H H62A -0.155(3) 0.4128(17) 0.2663(10) 0.019(5) Uiso d 1
H H62B -0.006(3) 0.3664(18) 0.2271(10) 0.027(6) Uiso d 1
H H72 0.319(3) 0.0144(15) 0.6385(9) 0.013(5) Uiso d 1

loop_
_atom_site_aniso_label
_atom_site_aniso_U_11
_atom_site_aniso_U_22
_atom_site_aniso_U_33
_atom_site_aniso_U_12
_atom_site_aniso_U_13
_atom_site_aniso_U_23
C1 0.0138(11) 0.0191(10) 0.0145(8) -0.0057(8) 0.0026(7) -0.0060(8)
C2 0.0140(11) 0.0182(10) 0.0123(8) -0.0058(8) 0.0039(7) -0.0058(7)
C3 0.0159(11) 0.0174(10) 0.0147(8) -0.0093(9) 0.0022(7) -0.0061(7)
C4 0.0169(11) 0.0157(9) 0.0128(8) -0.0092(8) 0.0004(7) -0.0024(7)
C5 0.0189(12) 0.0129(9) 0.0148(8) -0.0068(8) -0.0013(8) -0.0013(7)
C6 0.0134(10) 0.0147(9) 0.0196(8) -0.0057(8) 0.0019(8) -0.0079(7)
C7 0.0171(12) 0.0150(9) 0.0128(8) -0.0060(9) 0.0020(8) -0.0042(7)
C8 0.0110(10) 0.0120(8) 0.0127(8) -0.0036(8) 0.0000(7) -0.0039(7)
C9 0.0138(11) 0.0126(9) 0.0095(8) -0.0005(9) 0.0014(8) -0.0017(7)
C10 0.0197(10) 0.0232(10) 0.0205(9) -0.0096(8) 0.0018(7) -0.0085(8)
C11 0.0255(12) 0.0329(12) 0.0144(9) -0.0091(10) -0.0009(8) -0.0076(8)
C12 0.0281(15) 0.0214(11) 0.0148(9) -0.0054(10) 0.0092(9) -0.0040(8)
C13 0.0174(10) 0.0187(9) 0.0221(9) -0.0067(8) 0.0077(7) -0.0040(7)
C14 0.0124(9) 0.0181(9) 0.0181(8) -0.0039(8) 0.0009(7) -0.0042(7)
Cl1 0.0161(3) 0.0178(2) 0.0208(2) -0.0034(2) 0.0028(2) -0.00805(19)
N1 0.0155(10) 0.0126(8) 0.0119(7) -0.0027(7) 0.0026(7) -0.0017(6)
O1 0.0208(9) 0.0215(7) 0.0178(6) -0.0014(7) 0.0052(6) -0.0049(5)
C21 0.0137(10) 0.0182(9) 0.0133(8) -0.0058(8) 0.0022(7) -0.0060(7)
C22 0.0166(10) 0.0163(9) 0.0121(8) -0.0064(9) 0.0037(7) -0.0062(7)
C23 0.0151(10) 0.0149(9) 0.0149(8) -0.0080(8) 0.0033(7) -0.0066(7)
C24 0.0181(11) 0.0147(9) 0.0115(8) -0.0082(9) 0.0001(7) -0.0018(7)
C25 0.0170(11) 0.0100(9) 0.0153(8) -0.0040(8) -0.0009(8) -0.0015(7)
C26 0.0132(11) 0.0139(9) 0.0171(8) -0.0056(8) 0.0022(7) -0.0072(7)
C27 0.0150(11) 0.0129(9) 0.0128(8) -0.0053(8) 0.0022(8) -0.0035(7)
C28 0.0136(10) 0.0124(9) 0.0125(8) -0.0054(8) 0.0004(8) -0.0047(7)
C29 0.0093(10) 0.0137(9) 0.0100(8) 0.0008(8) 0.0005(8) -0.0009(7)
C30 0.0142(9) 0.0165(9) 0.0177(8) -0.0036(7) 0.0042(6) -0.0070(7)
C31 0.0152(10) 0.0244(10) 0.0140(8) -0.0022(8) 0.0004(7) -0.0062(7)
C32 0.0181(13) 0.0219(11) 0.0148(9) -0.0014(10) 0.0051(8) -0.0020(8)
C33 0.0165(10) 0.0152(9) 0.0203(9) -0.0032(8) 0.0023(7) -0.0017(7)
C34 0.0142(9) 0.0151(9) 0.0166(8) -0.0029(7) 0.0003(7) -0.0050(7)
Cl2 0.0150(3) 0.0158(2) 0.0183(2) -0.0027(2) 0.0033(2) -0.00628(18)
N2 0.0147(9) 0.0123(7) 0.0102(7) -0.0034(7) 0.0020(7) -0.0023(6)
O2 0.0154(8) 0.0216(7) 0.0186(6) -0.0006(6) 0.0046(6) -0.0076(6)
C41 0.0140(10) 0.0191(10) 0.0120(8) -0.0061(8) 0.0031(7) -0.0060(7)
C42 0.0167(10) 0.0155(9) 0.0099(7) -0.0049(8) 0.0007(7) -0.0029(7)
C43 0.0126(10) 0.0128(9) 0.0085(8) -0.0029(8) 0.0021(7) -0.0023(7)
C44 0.0164(10) 0.0158(9) 0.0117(8) -0.0029(8) 0.0021(8) -0.0020(7)
C45 0.0171(11) 0.0123(9) 0.0172(9) -0.0040(9) 0.0044(8) -0.0024(7)
C46 0.0133(11) 0.0133(9) 0.0138(8) -0.0055(8) 0.0026(7) -0.0043(7)
C47 0.0119(11) 0.0130(9) 0.0129(8) -0.0035(8) 0.0018(7) -0.0031(7)
C48 0.0132(11) 0.0114(9) 0.0108(8) -0.0034(8) 0.0030(8) -0.0018(7)
C49 0.0127(11) 0.0127(9) 0.0126(8) -0.0049(8) -0.0024(8) -0.0015(7)
C50 0.0157(8) 0.0178(9) 0.0155(8) -0.0070(7) 0.0015(6) -0.0048(7)
C51 0.0260(9) 0.0252(10) 0.0123(8) -0.0158(8) 0.0028(7) -0.0065(7)
C52 0.0256(12) 0.0191(10) 0.0129(8) -0.0167(9) -0.0005(8) 0.0010(8)
C53 0.0224(9) 0.0148(9) 0.0201(8) -0.0082(7) -0.0015(7) -0.0024(7)
C54 0.0193(9) 0.0138(9) 0.0161(8) -0.0064(7) 0.0023(7) -0.0037(7)
Cl3 0.0214(3) 0.0159(2) 0.0187(2) -0.0094(2) 0.0023(2) -0.00604(18)
N3 0.0164(10) 0.0137(8) 0.0104(7) -0.0077(7) 0.0007(7) -0.0020(6)
O3 0.0292(9) 0.0193(7) 0.0179(6) -0.0135(7) 0.0010(6) -0.0051(5)
C61 0.0184(11) 0.0188(10) 0.0128(8) -0.0071(9) 0.0028(7) -0.0077(7)
C62 0.0176(11) 0.0174(10) 0.0115(8) -0.0059(8) 0.0004(8) -0.0044(7)
C63 0.0116(10) 0.0145(9) 0.0099(8) -0.0040(8) 0.0020(7) -0.0046(7)
C64 0.0167(11) 0.0177(9) 0.0107(7) -0.0043(9) 0.0002(8) -0.0025(7)
C65 0.0176(11) 0.0123(9) 0.0146(8) -0.0057(8) 0.0029(8) -0.0028(7)
C66 0.0139(11) 0.0159(9) 0.0136(8) -0.0061(8) 0.0014(7) -0.0059(7)
C67 0.0121(11) 0.0138(9) 0.0122(8) -0.0033(8) 0.0001(7) -0.0028(7)
C68 0.0125(11) 0.0118(9) 0.0118(8) -0.0013(8) 0.0009(8) -0.0020(7)
C69 0.0162(11) 0.0134(9) 0.0130(8) -0.0057(9) -0.0011(8) -0.0036(7)
C70 0.0191(9) 0.0237(10) 0.0152(8) -0.0024(8) 0.0017(7) -0.0049(7)
C71 0.0309(11) 0.0312(12) 0.0140(8) -0.0123(9) 0.0080(8) -0.0054(8)
C72 0.0298(13) 0.0194(10) 0.0130(8) -0.0141(10) -0.0009(9) -0.0015(8)
C73 0.0200(9) 0.0201(10) 0.0208(9) -0.0088(8) -0.0042(7) -0.0022(7)
C74 0.0173(9) 0.0200(10) 0.0187(9) -0.0093(7) 0.0031(7) -0.0036(7)
Cl4 0.0210(3) 0.0170(2) 0.0179(2) -0.0101(2) 0.00083(19) -0.00660(18)
N4 0.0184(10) 0.0140(8) 0.0115(7) -0.0081(8) -0.0006(7) -0.0027(6)
O4 0.0321(9) 0.0206(7) 0.0196(7) -0.0156(7) 0.0004(6) -0.0062(6)

loop_
_atom_type_symbol
_atom_type_description
_atom_type_scat_dispersion_real
_atom_type_scat_dispersion_imag
_atom_type_scat_source
C C 0.0033 0.0016 'International Tables Vol C Tables 4.2.6.8 and 6.1.1.4'
H H 0.0000 0.0000 'International Tables Vol C Tables 4.2.6.8 and 6.1.1.4'
N N 0.0061 0.0033 'International Tables Vol C Tables 4.2.6.8 and 6.1.1.4'
O O 0.0106 0.0060 'International Tables Vol C Tables 4.2.6.8 and 6.1.1.4'
Cl Cl 0.1484 0.1585 'International Tables Vol C Tables 4.2.6.8 and 6.1.1.4'

loop_
_geom_angle_atom_site_label_1
_geom_angle_atom_site_label_2
_geom_angle_atom_site_label_3
_geom_angle
O1 C1 N1 124.23(18)
O1 C1 C2 128.11(19)
N1 C1 C2 107.66(18)
C3 C2 C1 103.57(16)
C3 C2 H2B 110.0(14)
C1 C2 H2B 107.8(12)
C3 C2 H2A 111.0(13)
C1 C2 H2A 115.4(13)
H2B C2 H2A 108.9(18)
C4 C3 C8 119.6(2)
C4 C3 C2 132.32(19)
C8 C3 C2 108.05(17)
C3 C4 C5 119.45(19)
C3 C4 H4 121.2(13)
C5 C4 H4 119.3(14)
C6 C5 C4 119.04(19)
C6 C5 H5 123.5(13)
C4 C5 H5 117.5(13)
C5 C6 C7 123.2(2)
C5 C6 Cl1 118.51(16)
C7 C6 Cl1 118.25(15)
C8 C7 C6 116.03(18)
C8 C7 H7 123.4(14)
C6 C7 H7 120.6(15)
C7 C8 N1 127.83(18)
C7 C8 C3 122.61(19)
N1 C8 C3 109.56(18)
C14 C9 C10 120.95(17)
C14 C9 N1 120.7(2)
C10 C9 N1 118.3(2)
C11 C10 C9 118.66(18)
C11 C10 H10 120.1(13)
C9 C10 H10 121.3(13)
C12 C11 C10 120.51(19)
C12 C11 H11 121.0(13)
C10 C11 H11 118.3(13)
C13 C12 C11 119.83(19)
C13 C12 H12 123.2(17)
C11 C12 H12 116.7(18)
C12 C13 C14 120.31(18)
C12 C13 H13 121.6(12)
C14 C13 H13 118.1(12)
C9 C14 C13 119.71(17)
C9 C14 H14 119.2(13)
C13 C14 H14 121.1(13)
C1 N1 C8 111.15(15)
C1 N1 C9 125.23(18)
C8 N1 C9 123.61(18)
O2 C21 N2 124.69(18)
O2 C21 C22 127.60(19)
N2 C21 C22 107.71(18)
C21 C22 C23 103.39(17)
C21 C22 H22A 113.3(12)
C23 C22 H22A 111.8(12)
C21 C22 H22B 109.1(11)
C23 C22 H22B 110.2(12)
H22A C22 H22B 109.0(16)
C24 C23 C28 120.1(2)
C24 C23 C22 132.08(18)
C28 C23 C22 107.84(17)
C23 C24 C25 119.69(19)
C23 C24 H24 123.7(12)
C25 C24 H24 116.4(12)
C26 C25 C24 119.01(19)
C26 C25 H25 122.4(13)
C24 C25 H25 118.3(14)
C25 C26 C27 122.9(2)
C25 C26 Cl2 118.63(16)
C27 C26 Cl2 118.43(15)
C26 C27 C28 116.03(17)
C26 C27 H27 121.9(15)
C28 C27 H27 122.0(15)
N2 C28 C23 110.10(18)
N2 C28 C27 127.58(17)
C23 C28 C27 122.25(19)
C34 C29 C30 121.55(17)
C34 C29 N2 119.49(16)
C30 C29 N2 118.92(18)
C29 C30 C31 118.51(17)
C29 C30 H30 120.4(11)
C31 C30 H30 121.0(11)
C32 C31 C30 120.41(17)
C32 C31 H31 123.6(11)
C30 C31 H31 116.0(11)
C33 C32 C31 120.39(19)
C33 C32 H32 118.4(12)
C31 C32 H32 121.2(12)
C32 C33 C34 119.82(18)
C32 C33 H33 122.6(11)
C34 C33 H33 117.5(11)
C29 C34 C33 119.32(16)
C29 C34 H34 119.6(11)
C33 C34 H34 121.1(11)
C21 N2 C28 110.85(15)
C21 N2 C29 124.24(17)
C28 N2 C29 124.90(17)
O3 C41 N3 125.11(18)
O3 C41 C42 127.49(19)
N3 C41 C42 107.38(18)
C43 C42 C41 103.28(16)
C43 C42 H42B 117.4(15)
C41 C42 H42B 113.9(13)
C43 C42 H42A 115.5(13)
C41 C42 H42A 100.8(13)
H42B C42 H42A 105(2)
C44 C43 C48 118.8(2)
C44 C43 C42 131.84(18)
C48 C43 C42 109.34(17)
C43 C44 C45 119.50(19)
C43 C44 H44 119.3(12)
C45 C44 H44 121.1(12)
C46 C45 C44 119.8(2)
C46 C45 H45 121.3(13)
C44 C45 H45 118.3(12)
C45 C46 C47 122.2(2)
C45 C46 Cl3 119.14(16)
C47 C46 Cl3 118.66(15)
C48 C47 C46 116.50(18)
C48 C47 H47 122.0(17)
C46 C47 H47 121.4(17)
C47 C48 C43 123.16(19)
C47 C48 N3 128.19(17)
C43 C48 N3 108.64(18)
C50 C49 C54 121.00(17)
C50 C49 N3 120.13(17)
C54 C49 N3 118.87(16)
C49 C50 C51 119.34(16)
C49 C50 H50 119.5(11)
C51 C50 H50 121.1(11)
C52 C51 C50 119.98(16)
C52 C51 H51 122.6(12)
C50 C51 H51 117.1(12)
C51 C52 C53 120.58(18)
C51 C52 H52 127.3(12)
C53 C52 H52 111.7(13)
C54 C53 C52 120.03(18)
C54 C53 H53 119.5(10)
C52 C53 H53 120.4(10)
C53 C54 C49 119.05(16)
C53 C54 H54 122.3(11)
C49 C54 H54 118.7(11)
C41 N3 C48 111.23(15)
C41 N3 C49 123.51(18)
C48 N3 C49 125.25(17)
O4 C61 N4 125.00(18)
O4 C61 C62 127.73(19)
N4 C61 C62 107.27(18)
C63 C62 C61 103.53(17)
C63 C62 H62A 117.7(12)
C61 C62 H62A 101.5(11)
C63 C62 H62B 116.5(15)
C61 C62 H62B 110.5(12)
H62A C62 H62B 105.9(18)
C64 C63 C68 118.5(2)
C64 C63 C62 132.84(18)
C68 C63 C62 108.65(17)
C63 C64 C65 119.93(19)
C63 C64 H64 117.3(12)
C65 C64 H64 122.6(12)
C66 C65 C64 119.41(19)
C66 C65 H65 120.0(14)
C64 C65 H65 120.2(13)
C65 C66 C67 122.6(2)
C65 C66 Cl4 118.98(16)
C67 C66 Cl4 118.44(15)
C68 C67 C66 116.28(18)
C68 C67 H67 120.8(15)
C66 C67 H67 122.8(15)
C67 C68 C63 123.28(19)
C67 C68 N4 127.37(18)
C63 C68 N4 109.33(19)
C70 C69 C74 121.03(17)
C70 C69 N4 120.6(2)
C74 C69 N4 118.4(2)
C69 C70 C71 119.75(18)
C69 C70 H70 117.8(14)
C71 C70 H70 122.4(14)
C72 C71 C70 120.04(18)
C72 C71 H71 119.2(13)
C70 C71 H71 120.7(13)
C71 C72 C73 120.28(18)
C71 C72 H72 128.6(13)
C73 C72 H72 111.1(13)
C74 C73 C72 120.12(18)
C74 C73 H73 118.6(11)
C72 C73 H73 121.3(11)
C73 C74 C69 118.73(17)
C73 C74 H74 120.4(11)
C69 C74 H74 120.9(11)
C61 N4 C68 111.19(16)
C61 N4 C69 123.69(18)
C68 N4 C69 125.12(18)

loop_
_geom_bond_atom_site_label_1
_geom_bond_atom_site_label_2
_geom_bond_distance
C1 O1 1.217(3)
C1 N1 1.384(3)
C1 C2 1.513(3)
C2 C3 1.502(3)
C2 H2B 0.94(2)
C2 H2A 0.95(3)
C3 C4 1.381(3)
C3 C8 1.403(3)
C4 C5 1.401(3)
C4 H4 0.947(19)
C5 C6 1.393(3)
C5 H5 0.94(2)
C6 C7 1.388(3)
C6 Cl1 1.748(2)
C7 C8 1.391(3)
C7 H7 1.00(2)
C8 N1 1.400(3)
C9 C14 1.373(3)
C9 C10 1.395(3)
C9 N1 1.440(2)
C10 C11 1.387(3)
C10 H10 0.94(2)
C11 C12 1.388(4)
C11 H11 0.96(2)
C12 C13 1.377(3)
C12 H12 0.96(2)
C13 C14 1.385(2)
C13 H13 0.96(2)
C14 H14 0.92(2)
C21 O2 1.212(3)
C21 N2 1.393(3)
C21 C22 1.512(3)
C22 C23 1.512(3)
C22 H22A 0.95(2)
C22 H22B 0.930(18)
C23 C24 1.371(3)
C23 C28 1.400(3)
C24 C25 1.404(3)
C24 H24 0.940(17)
C25 C26 1.396(3)
C25 H25 0.93(2)
C26 C27 1.393(3)
C26 Cl2 1.746(2)
C27 C28 1.401(3)
C27 H27 1.02(2)
C28 N2 1.396(3)
C29 C34 1.381(3)
C29 C30 1.394(2)
C29 N2 1.439(2)
C30 C31 1.393(2)
C30 H30 0.971(18)
C31 C32 1.388(3)
C31 H31 0.937(18)
C32 C33 1.385(3)
C32 H32 0.985(18)
C33 C34 1.397(2)
C33 H33 0.92(2)
C34 H34 0.909(18)
C41 O3 1.219(3)
C41 N3 1.387(3)
C41 C42 1.525(3)
C42 C43 1.492(3)
C42 H42B 1.00(2)
C42 H42A 1.00(3)
C43 C44 1.388(3)
C43 C48 1.401(2)
C44 C45 1.391(3)
C44 H44 1.021(19)
C45 C46 1.381(3)
C45 H45 1.00(2)
C46 C47 1.400(3)
C46 Cl3 1.737(2)
C47 C48 1.369(3)
C47 H47 0.91(2)
C48 N3 1.414(3)
C49 C50 1.385(2)
C49 C54 1.397(3)
C49 N3 1.428(2)
C50 C51 1.395(2)
C50 H50 0.935(19)
C51 C52 1.381(3)
C51 H51 0.945(18)
C52 C53 1.391(3)
C52 H52 1.04(2)
C53 C54 1.389(2)
C53 H53 0.954(18)
C54 H54 0.924(17)
C61 O4 1.220(3)
C61 N4 1.386(3)
C61 C62 1.530(3)
C62 C63 1.495(3)
C62 H62A 1.03(2)
C62 H62B 1.03(2)
C63 C64 1.382(3)
C63 C68 1.404(3)
C64 C65 1.393(3)
C64 H64 1.05(2)
C65 C66 1.378(3)
C65 H65 1.03(3)
C66 C67 1.398(3)
C66 Cl4 1.737(2)
C67 C68 1.368(3)
C67 H67 0.889(19)
C68 N4 1.410(3)
C69 C70 1.371(3)
C69 C74 1.402(3)
C69 N4 1.430(2)
C70 C71 1.392(2)
C70 H70 0.94(2)
C71 C72 1.377(3)
C71 H71 0.94(2)
C72 C73 1.394(3)
C72 H72 1.025(18)
C73 C74 1.388(2)
C73 H73 0.99(2)
C74 H74 0.994(19)

loop_
_geom_hbond_atom_site_label_D
_geom_hbond_atom_site_label_H
_geom_hbond_atom_site_label_A
_geom_hbond_site_symmetry_A
_geom_hbond_distance_DH
_geom_hbond_distance_HA
_geom_hbond_distance_DA
_geom_hbond_angle_DHA
C14 H14 O2 . 0.92(2) 2.39(2) 3.314(2) 175.0(18)
C2 H2B O3 . 0.94(2) 2.45(2) 3.340(3) 159.0(19)
C22 H22B O4 1_655 0.930(18) 2.397(19) 3.305(3) 165.4(15)
C42 H42B O2 . 1.00(2) 2.47(2) 3.322(3) 143(2)
C74 H74 O3 . 0.994(19) 2.319(19) 3.306(2) 171.8(16)
C62 H62B O1 . 1.03(2) 2.38(2) 3.336(3) 154(2)

loop_
_geom_torsion_atom_site_label_1
_geom_torsion_atom_site_label_2
_geom_torsion_atom_site_label_3
_geom_torsion_atom_site_label_4
_geom_torsion
O1 C1 C2 C3 -178.6(2)
N1 C1 C2 C3 0.6(2)
C1 C2 C3 C4 -179.6(2)
C1 C2 C3 C8 -0.1(2)
C8 C3 C4 C5 1.0(3)
C2 C3 C4 C5 -179.6(2)
C3 C4 C5 C6 -1.1(3)
C4 C5 C6 C7 1.1(3)
C4 C5 C6 Cl1 -178.72(17)
C5 C6 C7 C8 -0.9(3)
Cl1 C6 C7 C8 178.92(16)
C6 C7 C8 N1 -179.3(2)
C6 C7 C8 C3 0.7(3)
C4 C3 C8 C7 -0.8(3)
C2 C3 C8 C7 179.60(19)
C4 C3 C8 N1 179.2(2)
C2 C3 C8 N1 -0.3(3)
C14 C9 C10 C11 -0.3(3)
N1 C9 C10 C11 177.28(17)
C9 C10 C11 C12 -0.4(3)
C10 C11 C12 C13 1.5(3)
C11 C12 C13 C14 -1.9(3)
C10 C9 C14 C13 -0.1(3)
N1 C9 C14 C13 -177.65(17)
C12 C13 C14 C9 1.3(3)
O1 C1 N1 C8 178.4(2)
C2 C1 N1 C8 -0.8(2)
O1 C1 N1 C9 -0.7(4)
C2 C1 N1 C9 -179.9(2)
C7 C8 N1 C1 -179.2(2)
C3 C8 N1 C1 0.8(3)
C7 C8 N1 C9 -0.1(3)
C3 C8 N1 C9 179.9(2)
C14 C9 N1 C1 103.8(3)
C10 C9 N1 C1 -73.8(3)
C14 C9 N1 C8 -75.2(3)
C10 C9 N1 C8 107.2(3)
O2 C21 C22 C23 -177.0(2)
N2 C21 C22 C23 3.1(2)
C21 C22 C23 C24 177.1(2)
C21 C22 C23 C28 -2.0(2)
C28 C23 C24 C25 2.0(3)
C22 C23 C24 C25 -177.0(2)
C23 C24 C25 C26 -1.0(3)
C24 C25 C26 C27 -0.1(3)
C24 C25 C26 Cl2 178.74(17)
C25 C26 C27 C28 0.1(3)
Cl2 C26 C27 C28 -178.78(16)
C24 C23 C28 N2 -179.1(2)
C22 C23 C28 N2 0.1(3)
C24 C23 C28 C27 -2.1(3)
C22 C23 C28 C27 177.09(19)
C26 C27 C28 N2 177.4(2)
C26 C27 C28 C23 1.0(3)
C34 C29 C30 C31 0.1(3)
N2 C29 C30 C31 177.85(18)
C29 C30 C31 C32 -0.6(3)
C30 C31 C32 C33 0.7(4)
C31 C32 C33 C34 -0.3(4)
C30 C29 C34 C33 0.3(3)
N2 C29 C34 C33 -177.44(19)
C32 C33 C34 C29 -0.2(3)
O2 C21 N2 C28 176.8(2)
C22 C21 N2 C28 -3.3(3)
O2 C21 N2 C29 -2.0(4)
C22 C21 N2 C29 177.9(2)
C23 C28 N2 C21 2.0(3)
C27 C28 N2 C21 -174.7(2)
C23 C28 N2 C29 -179.2(2)
C27 C28 N2 C29 4.0(4)
C34 C29 N2 C21 61.5(3)
C30 C29 N2 C21 -116.3(2)
C34 C29 N2 C28 -117.1(2)
C30 C29 N2 C28 65.1(3)
O3 C41 C42 C43 -178.3(2)
N3 C41 C42 C43 2.9(2)
C41 C42 C43 C44 176.3(2)
C41 C42 C43 C48 -1.1(3)
C48 C43 C44 C45 0.2(3)
C42 C43 C44 C45 -177.1(2)
C43 C44 C45 C46 -0.2(4)
C44 C45 C46 C47 -0.6(4)
C44 C45 C46 Cl3 179.37(19)
C45 C46 C47 C48 1.4(3)
Cl3 C46 C47 C48 -178.58(16)
C46 C47 C48 C43 -1.4(3)
C46 C47 C48 N3 178.0(2)
C44 C43 C48 C47 0.6(3)
C42 C43 C48 C47 178.5(2)
C44 C43 C48 N3 -178.9(2)
C42 C43 C48 N3 -1.0(3)
C54 C49 C50 C51 -1.2(3)
N3 C49 C50 C51 179.08(19)
C49 C50 C51 C52 -0.3(3)
C50 C51 C52 C53 1.1(3)
C51 C52 C53 C54 -0.2(3)
C52 C53 C54 C49 -1.3(3)
C50 C49 C54 C53 2.1(3)
N3 C49 C54 C53 -178.25(19)
O3 C41 N3 C48 177.5(2)
C42 C41 N3 C48 -3.7(3)
O3 C41 N3 C49 -1.9(4)
C42 C41 N3 C49 176.9(2)
C47 C48 N3 C41 -176.4(2)
C43 C48 N3 C41 3.0(3)
C47 C48 N3 C49 2.9(4)
C43 C48 N3 C49 -177.6(2)
C50 C49 N3 C41 -115.9(2)
C54 C49 N3 C41 64.4(3)
C50 C49 N3 C48 64.8(3)
C54 C49 N3 C48 -114.8(2)
O4 C61 C62 C63 -179.3(2)
N4 C61 C62 C63 0.8(2)
C61 C62 C63 C64 -179.8(2)
C61 C62 C63 C68 0.4(2)
C68 C63 C64 C65 0.3(3)
C62 C63 C64 C65 -179.5(2)
C63 C64 C65 C66 -0.1(3)
C64 C65 C66 C67 -0.8(4)
C64 C65 C66 Cl4 -179.56(18)
C65 C66 C67 C68 1.5(3)
Cl4 C66 C67 C68 -179.82(17)
C66 C67 C68 C63 -1.2(3)
C66 C67 C68 N4 -179.3(2)
C64 C63 C68 C67 0.4(3)
C62 C63 C68 C67 -179.8(2)
C64 C63 C68 N4 178.8(2)
C62 C63 C68 N4 -1.4(3)
C74 C69 C70 C71 -2.3(3)
N4 C69 C70 C71 178.44(19)
C69 C70 C71 C72 1.4(3)
C70 C71 C72 C73 0.4(3)
C71 C72 C73 C74 -1.4(3)
C72 C73 C74 C69 0.5(3)
C70 C69 C74 C73 1.4(3)
N4 C69 C74 C73 -179.37(18)
O4 C61 N4 C68 178.4(2)
C62 C61 N4 C68 -1.6(3)
O4 C61 N4 C69 -1.9(4)
C62 C61 N4 C69 178.1(2)
C67 C68 N4 C61 -179.7(2)
C63 C68 N4 C61 1.9(3)
C67 C68 N4 C69 0.6(4)
C63 C68 N4 C69 -177.8(2)
C70 C69 N4 C61 -75.9(3)
C74 C69 N4 C61 104.9(3)
C70 C69 N4 C68 103.8(3)
C74 C69 N4 C68 -75.5(3)

_cod_database_fobs_code 2021382
